data_4328964
loop_
_publ_author_name
'Stephanie L. Granville'
'Gregory C. Welch'
'Douglas W. Stephan'

_publ_section_title
;
 Ni, Pd, Pt, and Ru Complexes of Phosphine-Borate Ligands
;
_journal_name_full 'Inorganic Chemistry'
_journal_page_first 4711
_journal_page_last 4721
_journal_paper_doi 10.1021/ic2026895
_journal_volume 51
_journal_year 2012
_chemical_formula_sum 'C61 H63 B Cl2 F15 N2 P Ru'
_chemical_formula_weight 1322.88
_chemical_name_systematic
; 
 ? 
;
_space_group_IT_number 2
_symmetry_cell_setting triclinic
_symmetry_space_group_name_Hall '-P 1'
_symmetry_space_group_name_H-M 'P -1'
_atom_sites_solution_hydrogens geom
_atom_sites_solution_primary direct
_atom_sites_solution_secondary difmap
_audit_creation_method SHELXL-97
_cell_angle_alpha 106.730(4)
_cell_angle_beta 102.730(4)
_cell_angle_gamma 90.302(4)
_cell_formula_units_Z 2
_cell_length_a 11.7251(9)
_cell_length_b 12.7188(10)
_cell_length_c 20.8837(16)
_cell_measurement_temperature 150(2)
_cell_volume 2901.4(4)
_computing_structure_refinement 'SHELXL-97 (Sheldrick, 1997)'
_computing_structure_solution 'SHELXS-97 (Sheldrick, 1990)'
_diffrn_ambient_temperature 150(2)
_diffrn_measured_fraction_theta_full 0.999
_diffrn_measured_fraction_theta_max 0.999
_diffrn_radiation_monochromator graphite
_diffrn_radiation_source 'fine-focus sealed tube'
_diffrn_radiation_type MoK\a
_diffrn_radiation_wavelength 0.71073
_diffrn_reflns_av_R_equivalents 0.0724
_diffrn_reflns_av_sigmaI/netI 0.0875
_diffrn_reflns_limit_h_max 13
_diffrn_reflns_limit_h_min -13
_diffrn_reflns_limit_k_max 15
_diffrn_reflns_limit_k_min -14
_diffrn_reflns_limit_l_max 24
_diffrn_reflns_limit_l_min -23
_diffrn_reflns_number 42750
_diffrn_reflns_theta_full 25.00
_diffrn_reflns_theta_max 25.00
_diffrn_reflns_theta_min 1.79
_exptl_absorpt_coefficient_mu 0.480
_exptl_absorpt_correction_T_max 0.9446
_exptl_absorpt_correction_T_min 0.9017
_exptl_absorpt_correction_type multi-scan
_exptl_absorpt_process_details sadabs
_exptl_crystal_density_diffrn 1.514
_exptl_crystal_F_000 1352
_exptl_crystal_size_max 0.22
_exptl_crystal_size_mid 0.13
_exptl_crystal_size_min 0.12
_refine_diff_density_max 0.955
_refine_diff_density_min -0.513
_refine_diff_density_rms 0.086
_refine_ls_extinction_method none
_refine_ls_goodness_of_fit_ref 1.008
_refine_ls_hydrogen_treatment mixed
_refine_ls_matrix_type full
_refine_ls_number_parameters 748
_refine_ls_number_reflns 10192
_refine_ls_number_restraints 0
_refine_ls_restrained_S_all 1.008
_refine_ls_R_factor_all 0.0946
_refine_ls_R_factor_gt 0.0495
_refine_ls_shift/su_max 0.001
_refine_ls_shift/su_mean 0.000
_refine_ls_structure_factor_coef Fsqd
_refine_ls_weighting_details 'calc w=1/[\s^2^(Fo^2^)+(0.0542P)^2^+2.6400P] where P=(Fo^2^+2Fc^2^)/3'
_refine_ls_weighting_scheme calc
_refine_ls_wR_factor_gt 0.1058
_refine_ls_wR_factor_ref 0.1225
_reflns_number_gt 6843
_reflns_number_total 10192
_reflns_threshold_expression >2sigma(I)
_cod_data_source_file ic2026895_si_002_6.cif
_cod_data_source_block slg014_0m
_cod_database_code 4328964

loop_
_symmetry_equiv_pos_as_xyz
'x, y, z'
'-x, -y, -z'

loop_
_atom_site_label
_atom_site_type_symbol
_atom_site_fract_x
_atom_site_fract_y
_atom_site_fract_z
_atom_site_U_iso_or_equiv
_atom_site_adp_type
_atom_site_occupancy
_atom_site_symmetry_multiplicity
_atom_site_calc_flag
_atom_site_refinement_flags
Ru1 Ru 0.87725(3) 0.93263(3) 0.722297(18) 0.02078(12) Uani 1 1 d .
Cl1 Cl 0.72195(10) 0.90323(9) 0.77525(5) 0.0281(3) Uani 1 1 d .
Cl2 Cl 0.72500(11) 0.97402(10) 0.63611(6) 0.0356(3) Uani 1 1 d .
P1 P 0.85086(10) 0.74250(9) 0.65517(6) 0.0206(3) Uani 1 1 d .
F1 F 0.8742(2) 0.6240(2) 0.76987(12) 0.0317(6) Uani 1 1 d .
F2 F 1.0553(2) 0.5498(2) 0.83230(12) 0.0331(6) Uani 1 1 d .
F3 F 1.2785(2) 0.63748(19) 0.68962(12) 0.0267(6) Uani 1 1 d .
F4 F 1.0980(2) 0.7114(2) 0.62607(12) 0.0325(6) Uani 1 1 d .
F5 F 1.3396(2) 0.46536(18) 0.74838(11) 0.0261(6) Uani 1 1 d .
F6 F 1.5570(2) 0.5369(2) 0.81224(14) 0.0414(7) Uani 1 1 d .
F7 F 1.7202(2) 0.7005(3) 0.86972(15) 0.0511(8) Uani 1 1 d .
F8 F 1.6639(3) 0.9066(2) 0.92921(15) 0.0532(8) Uani 1 1 d .
F9 F 1.4342(3) 0.9467(2) 0.92399(15) 0.0542(9) Uani 1 1 d .
F10 F 1.2681(2) 0.7828(2) 0.86843(14) 0.0422(7) Uani 1 1 d .
F11 F 1.3914(2) 0.6231(2) 0.95972(12) 0.0363(7) Uani 1 1 d .
F12 F 1.3898(2) 0.4976(2) 1.04041(13) 0.0434(7) Uani 1 1 d .
F13 F 1.2964(3) 0.2849(2) 0.98800(16) 0.0541(8) Uani 1 1 d .
F14 F 1.1868(3) 0.2078(2) 0.85287(16) 0.0557(9) Uani 1 1 d .
F15 F 1.1755(2) 0.3358(2) 0.77073(13) 0.0368(7) Uani 1 1 d .
B1 B 1.3017(4) 0.5459(4) 0.8014(2) 0.0212(11) Uani 1 1 d .
N1 N 0.6030(3) 1.2245(3) 0.8072(2) 0.0381(11) Uani 1 1 d .
N2 N 0.4720(3) 1.1288(3) 0.7170(2) 0.0348(10) Uani 1 1 d .
C1 C 0.8475(4) 0.7154(4) 0.5627(2) 0.0311(11) Uani 1 1 d .
H1A H 0.7624 0.7176 0.5420 0.037 Uiso 1 1 calc R
C2 C 0.8740(5) 0.5995(4) 0.5239(2) 0.0411(13) Uani 1 1 d .
H2A H 0.9591 0.5908 0.5372 0.049 Uiso 1 1 calc R
H2B H 0.8316 0.5441 0.5368 0.049 Uiso 1 1 calc R
C3 C 0.8373(6) 0.5803(6) 0.4473(3) 0.081(2) Uani 1 1 d .
H3A H 0.8611 0.5074 0.4239 0.098 Uiso 1 1 calc R
H3B H 0.7507 0.5782 0.4338 0.098 Uiso 1 1 calc R
C4 C 0.8873(7) 0.6643(6) 0.4232(3) 0.086(2) Uani 1 1 d .
H4A H 0.8537 0.6499 0.3734 0.103 Uiso 1 1 calc R
H4B H 0.9731 0.6594 0.4302 0.103 Uiso 1 1 calc R
C5 C 0.8614(7) 0.7803(5) 0.4619(3) 0.071(2) Uani 1 1 d .
H5A H 0.7761 0.7886 0.4499 0.085 Uiso 1 1 calc R
H5B H 0.9021 0.8354 0.4480 0.085 Uiso 1 1 calc R
C6 C 0.9036(6) 0.8015(5) 0.5417(3) 0.0591(17) Uani 1 1 d .
H6A H 0.9899 0.8001 0.5544 0.071 Uiso 1 1 calc R
H6B H 0.8825 0.8751 0.5661 0.071 Uiso 1 1 calc R
C7 C 0.7189(4) 0.6635(3) 0.6560(2) 0.0258(11) Uani 1 1 d .
H7A H 0.7156 0.6818 0.7054 0.031 Uiso 1 1 calc R
C8 C 0.7166(4) 0.5370(3) 0.6302(2) 0.0322(12) Uani 1 1 d .
H8A H 0.7071 0.5126 0.5797 0.039 Uiso 1 1 calc R
H8B H 0.7917 0.5123 0.6513 0.039 Uiso 1 1 calc R
C9 C 0.6159(4) 0.4855(4) 0.6487(3) 0.0378(13) Uani 1 1 d .
H9A H 0.6139 0.4044 0.6308 0.045 Uiso 1 1 calc R
H9B H 0.6286 0.5057 0.6994 0.045 Uiso 1 1 calc R
C10 C 0.4995(4) 0.5244(4) 0.6188(3) 0.0455(14) Uani 1 1 d .
H10A H 0.4804 0.4926 0.5682 0.055 Uiso 1 1 calc R
H10B H 0.4371 0.4971 0.6364 0.055 Uiso 1 1 calc R
C11 C 0.5011(4) 0.6487(4) 0.6368(3) 0.0449(14) Uani 1 1 d .
H11A H 0.5053 0.6796 0.6866 0.054 Uiso 1 1 calc R
H11B H 0.4268 0.6690 0.6116 0.054 Uiso 1 1 calc R
C12 C 0.6036(4) 0.6998(4) 0.6193(3) 0.0372(12) Uani 1 1 d .
H12A H 0.6036 0.7811 0.6346 0.045 Uiso 1 1 calc R
H12B H 0.5962 0.6754 0.5690 0.045 Uiso 1 1 calc R
C13 C 0.9725(4) 0.6699(3) 0.6919(2) 0.0186(10) Uani 1 1 d .
C14 C 0.9719(4) 0.6270(3) 0.7462(2) 0.0208(10) Uani 1 1 d .
C15 C 1.0699(4) 0.5873(3) 0.7798(2) 0.0210(10) Uani 1 1 d .
C16 C 1.1787(4) 0.5877(3) 0.76441(19) 0.0175(10) Uani 1 1 d .
C17 C 1.1782(4) 0.6295(3) 0.7107(2) 0.0174(9) Uani 1 1 d .
C18 C 1.0817(4) 0.6690(3) 0.6761(2) 0.0197(10) Uani 1 1 d .
C19 C 1.4019(4) 0.6510(3) 0.8347(2) 0.0207(10) Uani 1 1 d .
C20 C 1.5204(4) 0.6376(4) 0.8375(2) 0.0269(11) Uani 1 1 d .
C21 C 1.6077(4) 0.7224(4) 0.8677(2) 0.0302(11) Uani 1 1 d .
C22 C 1.5790(4) 0.8251(4) 0.8973(2) 0.0324(12) Uani 1 1 d .
C23 C 1.4647(4) 0.8448(4) 0.8956(2) 0.0309(12) Uani 1 1 d .
C24 C 1.3799(4) 0.7581(4) 0.8652(2) 0.0262(11) Uani 1 1 d .
C25 C 1.2878(4) 0.4851(3) 0.8595(2) 0.0215(10) Uani 1 1 d .
C26 C 1.3377(4) 0.5205(4) 0.9294(2) 0.0248(10) Uani 1 1 d .
C27 C 1.3396(4) 0.4569(4) 0.9732(2) 0.0305(11) Uani 1 1 d .
C28 C 1.2908(4) 0.3508(4) 0.9472(2) 0.0351(12) Uani 1 1 d .
C29 C 1.2363(4) 0.3122(4) 0.8791(2) 0.0325(12) Uani 1 1 d .
C30 C 1.2333(4) 0.3791(4) 0.8375(2) 0.0275(11) Uani 1 1 d .
C31 C 1.0614(4) 0.9500(4) 0.7174(2) 0.0293(11) Uani 1 1 d .
H31A H 1.0895 0.8959 0.6799 0.035 Uiso 1 1 calc R
C32 C 1.0573(4) 0.9214(3) 0.7780(2) 0.0250(10) Uani 1 1 d .
H32A H 1.0833 0.8486 0.7824 0.030 Uiso 1 1 calc R
C33 C 0.9989(4) 0.9862(4) 0.8258(2) 0.0289(11) Uani 1 1 d .
C34 C 0.9449(4) 1.0800(4) 0.8119(2) 0.0316(12) Uani 1 1 d .
H34A H 0.8899 1.1175 0.8401 0.038 Uiso 1 1 calc R
C35 C 0.9500(4) 1.1071(4) 0.7527(3) 0.0368(13) Uani 1 1 d .
H35A H 0.8980 1.1632 0.7396 0.044 Uiso 1 1 calc R
C36 C 1.0085(5) 1.0419(4) 0.7038(2) 0.0381(13) Uani 1 1 d .
C37 C 1.0156(6) 1.0737(5) 0.6410(3) 0.0628(18) Uani 1 1 d .
H37A H 1.0854 1.1238 0.6514 0.094 Uiso 1 1 calc R
H37B H 0.9454 1.1105 0.6269 0.094 Uiso 1 1 calc R
H37C H 1.0206 1.0075 0.6038 0.094 Uiso 1 1 calc R
C38 C 0.9977(4) 0.9653(4) 0.8927(2) 0.0375(12) Uani 1 1 d .
H38A H 0.9313 1.0035 0.9100 0.045 Uiso 1 1 calc R
C39 C 0.9828(5) 0.8488(4) 0.8894(3) 0.0462(14) Uani 1 1 d .
H39A H 0.9086 0.8158 0.8573 0.069 Uiso 1 1 calc R
H39B H 0.9819 0.8434 0.9352 0.069 Uiso 1 1 calc R
H39C H 1.0479 0.8097 0.8736 0.069 Uiso 1 1 calc R
C40 C 1.1139(5) 1.0212(4) 0.9441(3) 0.0515(15) Uani 1 1 d .
H40A H 1.1165 1.0099 0.9889 0.077 Uiso 1 1 calc R
H40B H 1.1177 1.1003 0.9492 0.077 Uiso 1 1 calc R
H40C H 1.1807 0.9887 0.9266 0.077 Uiso 1 1 calc R
C41 C 0.5795(4) 1.1369(3) 0.7539(2) 0.0266(11) Uani 1 1 d .
H41A H 0.6349 1.0844 0.7429 0.032 Uiso 1 1 calc R
C42 C 0.4997(5) 1.2901(4) 0.8110(3) 0.068(2) Uani 1 1 d .
H42A H 0.5153 1.3637 0.8063 0.082 Uiso 1 1 calc R
H42B H 0.4761 1.2989 0.8549 0.082 Uiso 1 1 calc R
C43 C 0.4057(5) 1.2203(4) 0.7496(3) 0.0567(17) Uani 1 1 d .
H43A H 0.3407 1.1925 0.7650 0.068 Uiso 1 1 calc R
H43B H 0.3737 1.2630 0.7177 0.068 Uiso 1 1 calc R
C44 C 0.7130(4) 1.2575(3) 0.8575(2) 0.0306(12) Uani 1 1 d .
C45 C 0.7961(4) 1.3227(3) 0.8459(2) 0.0312(12) Uani 1 1 d .
C46 C 0.8999(4) 1.3532(4) 0.8961(2) 0.0324(12) Uani 1 1 d .
H46A H 0.9598 1.3960 0.8889 0.039 Uiso 1 1 calc R
C47 C 0.9192(4) 1.3235(4) 0.9560(2) 0.0309(12) Uani 1 1 d .
C48 C 0.8320(4) 1.2600(4) 0.9655(2) 0.0341(12) Uani 1 1 d .
H48A H 0.8441 1.2397 1.0067 0.041 Uiso 1 1 calc R
C49 C 0.7271(4) 1.2249(3) 0.9166(2) 0.0308(12) Uani 1 1 d .
C50 C 0.7781(5) 1.3618(4) 0.7831(3) 0.0488(15) Uani 1 1 d .
H50A H 0.7011 1.3325 0.7530 0.073 Uiso 1 1 calc R
H50B H 0.8394 1.3358 0.7584 0.073 Uiso 1 1 calc R
H50C H 0.7820 1.4424 0.7970 0.073 Uiso 1 1 calc R
C51 C 1.0330(4) 1.3575(4) 1.0101(3) 0.0442(14) Uani 1 1 d .
H51A H 1.0299 1.3290 1.0486 0.066 Uiso 1 1 calc R
H51B H 1.0445 1.4380 1.0266 0.066 Uiso 1 1 calc R
H51C H 1.0984 1.3276 0.9900 0.066 Uiso 1 1 calc R
C52 C 0.6363(5) 1.1530(4) 0.9275(3) 0.0477(14) Uani 1 1 d .
H52A H 0.6635 1.1395 0.9721 0.072 Uiso 1 1 calc R
H52B H 0.6231 1.0827 0.8909 0.072 Uiso 1 1 calc R
H52C H 0.5629 1.1895 0.9266 0.072 Uiso 1 1 calc R
C53 C 0.4158(4) 1.0402(4) 0.6568(2) 0.0288(11) Uani 1 1 d .
C54 C 0.3695(4) 0.9474(4) 0.6664(2) 0.0298(11) Uani 1 1 d .
C55 C 0.3118(4) 0.8662(4) 0.6071(3) 0.0368(12) Uani 1 1 d .
H55A H 0.2782 0.8012 0.6115 0.044 Uiso 1 1 calc R
C56 C 0.3020(4) 0.8770(5) 0.5425(3) 0.0435(14) Uani 1 1 d .
C57 C 0.3512(5) 0.9714(5) 0.5365(3) 0.0491(15) Uani 1 1 d .
H57A H 0.3450 0.9790 0.4919 0.059 Uiso 1 1 calc R
C58 C 0.4092(4) 1.0552(4) 0.5929(3) 0.0402(13) Uani 1 1 d .
C59 C 0.3830(5) 0.9318(4) 0.7362(2) 0.0424(13) Uani 1 1 d .
H59A H 0.4260 0.9970 0.7713 0.064 Uiso 1 1 calc R
H59B H 0.4265 0.8668 0.7382 0.064 Uiso 1 1 calc R
H59C H 0.3054 0.9216 0.7447 0.064 Uiso 1 1 calc R
C60 C 0.2404(6) 0.7855(6) 0.4792(3) 0.078(2) Uani 1 1 d .
H60A H 0.2417 0.8068 0.4378 0.116 Uiso 1 1 calc R
H60B H 0.1590 0.7726 0.4813 0.116 Uiso 1 1 calc R
H60C H 0.2809 0.7179 0.4776 0.116 Uiso 1 1 calc R
C61 C 0.4663(5) 1.1557(5) 0.5855(3) 0.0640(18) Uani 1 1 d .
H61A H 0.4521 1.1511 0.5367 0.096 Uiso 1 1 calc R
H61B H 0.5509 1.1600 0.6049 0.096 Uiso 1 1 calc R
H61C H 0.4331 1.2216 0.6100 0.096 Uiso 1 1 calc R

loop_
_atom_site_aniso_label
_atom_site_aniso_U_11
_atom_site_aniso_U_22
_atom_site_aniso_U_33
_atom_site_aniso_U_23
_atom_site_aniso_U_13
_atom_site_aniso_U_12
Ru1 0.0219(2) 0.0201(2) 0.02177(19) 0.00791(15) 0.00579(15) 0.00538(15)
Cl1 0.0268(7) 0.0332(6) 0.0295(6) 0.0129(5) 0.0121(5) 0.0098(5)
Cl2 0.0359(8) 0.0431(7) 0.0329(6) 0.0220(6) 0.0038(5) 0.0121(6)
P1 0.0163(6) 0.0223(6) 0.0232(6) 0.0067(5) 0.0045(5) 0.0039(5)
F1 0.0180(15) 0.0485(16) 0.0343(14) 0.0177(13) 0.0105(12) 0.0099(12)
F2 0.0251(15) 0.0500(16) 0.0363(15) 0.0276(13) 0.0121(12) 0.0112(13)
F3 0.0143(14) 0.0386(15) 0.0317(14) 0.0166(12) 0.0066(11) 0.0065(11)
F4 0.0257(15) 0.0417(15) 0.0376(15) 0.0238(13) 0.0068(12) 0.0028(12)
F5 0.0265(15) 0.0261(13) 0.0250(13) 0.0055(11) 0.0070(11) 0.0116(11)
F6 0.0229(16) 0.0433(17) 0.0601(19) 0.0159(14) 0.0130(14) 0.0160(13)
F7 0.0200(17) 0.076(2) 0.0610(19) 0.0275(17) 0.0075(14) -0.0009(15)
F8 0.0430(19) 0.0572(19) 0.0519(18) 0.0165(16) -0.0040(15) -0.0216(16)
F9 0.057(2) 0.0269(16) 0.061(2) -0.0031(14) -0.0019(16) -0.0025(14)
F10 0.0224(16) 0.0317(15) 0.0562(18) -0.0074(13) 0.0026(13) 0.0080(12)
F11 0.0458(18) 0.0317(15) 0.0261(14) 0.0034(12) 0.0041(13) -0.0025(13)
F12 0.0412(18) 0.0643(19) 0.0249(15) 0.0185(14) 0.0010(13) 0.0019(15)
F13 0.047(2) 0.067(2) 0.064(2) 0.0469(17) 0.0067(16) -0.0003(16)
F14 0.054(2) 0.0384(18) 0.071(2) 0.0269(16) -0.0075(17) -0.0187(15)
F15 0.0331(17) 0.0340(15) 0.0353(15) 0.0096(12) -0.0075(13) -0.0057(12)
B1 0.017(3) 0.023(3) 0.023(3) 0.006(2) 0.004(2) 0.007(2)
N1 0.026(2) 0.022(2) 0.055(3) 0.000(2) -0.001(2) 0.0110(18)
N2 0.020(2) 0.027(2) 0.054(3) 0.011(2) 0.003(2) 0.0120(18)
C1 0.030(3) 0.040(3) 0.021(2) 0.008(2) 0.001(2) 0.010(2)
C2 0.039(3) 0.038(3) 0.038(3) -0.006(2) 0.015(3) -0.005(2)
C3 0.065(5) 0.094(5) 0.053(4) -0.023(4) 0.008(4) 0.007(4)
C4 0.104(6) 0.110(6) 0.040(4) 0.005(4) 0.033(4) -0.001(5)
C5 0.103(6) 0.087(5) 0.044(4) 0.038(4) 0.039(4) 0.041(4)
C6 0.077(5) 0.064(4) 0.046(3) 0.023(3) 0.026(3) 0.019(3)
C7 0.020(3) 0.023(2) 0.035(3) 0.009(2) 0.006(2) 0.005(2)
C8 0.024(3) 0.027(3) 0.042(3) 0.007(2) 0.005(2) -0.001(2)
C9 0.027(3) 0.034(3) 0.054(3) 0.019(2) 0.004(2) -0.002(2)
C10 0.025(3) 0.048(3) 0.065(4) 0.021(3) 0.006(3) -0.010(3)
C11 0.017(3) 0.050(3) 0.072(4) 0.030(3) 0.003(3) 0.000(2)
C12 0.021(3) 0.039(3) 0.054(3) 0.021(3) 0.003(2) 0.008(2)
C13 0.018(3) 0.014(2) 0.022(2) 0.0012(18) 0.0044(19) 0.0025(18)
C14 0.010(2) 0.024(2) 0.027(2) 0.004(2) 0.0068(19) 0.0044(19)
C15 0.025(3) 0.019(2) 0.021(2) 0.0054(18) 0.008(2) 0.003(2)
C16 0.020(3) 0.014(2) 0.017(2) 0.0012(17) 0.0038(18) 0.0024(18)
C17 0.010(2) 0.016(2) 0.022(2) 0.0000(18) 0.0012(18) 0.0026(18)
C18 0.025(3) 0.014(2) 0.021(2) 0.0054(18) 0.007(2) -0.0036(19)
C19 0.019(3) 0.024(2) 0.020(2) 0.0097(19) 0.0020(19) 0.0033(19)
C20 0.026(3) 0.033(3) 0.028(2) 0.016(2) 0.009(2) 0.011(2)
C21 0.014(3) 0.052(3) 0.030(3) 0.025(2) 0.000(2) -0.001(2)
C22 0.029(3) 0.037(3) 0.029(3) 0.013(2) -0.004(2) -0.017(2)
C23 0.036(3) 0.024(3) 0.031(3) 0.009(2) 0.003(2) 0.001(2)
C24 0.019(3) 0.030(3) 0.029(2) 0.012(2) 0.000(2) 0.003(2)
C25 0.012(2) 0.026(2) 0.027(2) 0.010(2) 0.0025(19) 0.0068(19)
C26 0.016(3) 0.028(3) 0.028(2) 0.006(2) 0.004(2) 0.002(2)
C27 0.022(3) 0.049(3) 0.024(3) 0.017(2) 0.002(2) 0.006(2)
C28 0.030(3) 0.046(3) 0.041(3) 0.031(3) 0.008(2) 0.004(2)
C29 0.028(3) 0.027(3) 0.045(3) 0.018(2) 0.003(2) -0.001(2)
C30 0.021(3) 0.032(3) 0.028(3) 0.010(2) 0.000(2) 0.002(2)
C31 0.027(3) 0.028(3) 0.029(3) 0.000(2) 0.010(2) -0.006(2)
C32 0.019(3) 0.023(2) 0.027(2) 0.001(2) 0.003(2) -0.002(2)
C33 0.025(3) 0.026(3) 0.027(2) 0.000(2) -0.001(2) -0.005(2)
C34 0.025(3) 0.024(3) 0.038(3) -0.001(2) 0.007(2) 0.002(2)
C35 0.036(3) 0.024(3) 0.049(3) 0.011(2) 0.006(3) 0.003(2)
C36 0.043(3) 0.034(3) 0.038(3) 0.010(2) 0.010(3) -0.009(3)
C37 0.077(5) 0.056(4) 0.073(4) 0.039(3) 0.027(4) -0.008(3)
C38 0.037(3) 0.042(3) 0.030(3) 0.008(2) 0.005(2) 0.005(2)
C39 0.050(4) 0.047(3) 0.040(3) 0.010(3) 0.011(3) 0.007(3)
C40 0.059(4) 0.051(3) 0.037(3) 0.009(3) 0.000(3) -0.002(3)
C41 0.023(3) 0.020(2) 0.038(3) 0.010(2) 0.007(2) 0.005(2)
C42 0.037(4) 0.038(3) 0.097(5) -0.013(3) -0.008(3) 0.022(3)
C43 0.036(4) 0.032(3) 0.081(4) -0.002(3) -0.004(3) 0.017(3)
C44 0.024(3) 0.019(2) 0.041(3) -0.002(2) 0.005(2) 0.007(2)
C45 0.032(3) 0.019(2) 0.041(3) 0.005(2) 0.010(2) 0.009(2)
C46 0.029(3) 0.024(3) 0.044(3) 0.007(2) 0.012(2) 0.004(2)
C47 0.028(3) 0.019(2) 0.036(3) -0.007(2) 0.008(2) 0.005(2)
C48 0.040(3) 0.029(3) 0.033(3) 0.005(2) 0.013(2) 0.008(2)
C49 0.031(3) 0.014(2) 0.043(3) -0.001(2) 0.014(2) 0.003(2)
C50 0.057(4) 0.042(3) 0.051(3) 0.020(3) 0.009(3) 0.016(3)
C51 0.038(3) 0.045(3) 0.041(3) 0.002(3) 0.006(3) 0.003(3)
C52 0.053(4) 0.034(3) 0.055(3) 0.004(3) 0.023(3) -0.003(3)
C53 0.018(3) 0.026(3) 0.038(3) 0.009(2) -0.002(2) 0.006(2)
C54 0.019(3) 0.027(3) 0.043(3) 0.010(2) 0.007(2) 0.009(2)
C55 0.023(3) 0.030(3) 0.058(3) 0.012(3) 0.012(3) 0.004(2)
C56 0.028(3) 0.053(4) 0.039(3) 0.003(3) 0.001(2) 0.005(3)
C57 0.040(4) 0.071(4) 0.038(3) 0.025(3) 0.001(3) 0.006(3)
C58 0.028(3) 0.048(3) 0.049(3) 0.029(3) -0.002(3) 0.005(3)
C59 0.043(3) 0.045(3) 0.047(3) 0.023(3) 0.014(3) 0.005(3)
C60 0.059(5) 0.093(5) 0.053(4) -0.009(4) -0.002(3) -0.013(4)
C61 0.055(4) 0.067(4) 0.083(5) 0.050(4) 0.007(4) -0.004(3)

loop_
_atom_type_symbol
_atom_type_description
_atom_type_scat_dispersion_real
_atom_type_scat_dispersion_imag
_atom_type_scat_source
C C 0.0033 0.0016 'International Tables Vol C Tables 4.2.6.8 and 6.1.1.4'
H H 0.0000 0.0000 'International Tables Vol C Tables 4.2.6.8 and 6.1.1.4'
B B 0.0013 0.0007 'International Tables Vol C Tables 4.2.6.8 and 6.1.1.4'
N N 0.0061 0.0033 'International Tables Vol C Tables 4.2.6.8 and 6.1.1.4'
F F 0.0171 0.0103 'International Tables Vol C Tables 4.2.6.8 and 6.1.1.4'
P P 0.1023 0.0942 'International Tables Vol C Tables 4.2.6.8 and 6.1.1.4'
Cl Cl 0.1484 0.1585 'International Tables Vol C Tables 4.2.6.8 and 6.1.1.4'
Ru Ru -1.2594 0.8363 'International Tables Vol C Tables 4.2.6.8 and 6.1.1.4'

loop_
_geom_angle_atom_site_label_1
_geom_angle_atom_site_label_2
_geom_angle_atom_site_label_3
_geom_angle
C31 Ru1 C32 37.81(16)
C31 Ru1 C34 78.48(17)
C32 Ru1 C34 66.69(16)
C31 Ru1 C33 67.31(17)
C32 Ru1 C33 37.02(16)
C34 Ru1 C33 37.39(16)
C31 Ru1 C35 66.15(18)
C32 Ru1 C35 78.63(17)
C34 Ru1 C35 36.27(17)
C33 Ru1 C35 66.62(17)
C31 Ru1 C36 36.70(18)
C32 Ru1 C36 67.38(18)
C34 Ru1 C36 66.61(18)
C33 Ru1 C36 79.66(18)
C35 Ru1 C36 37.18(18)
C31 Ru1 P1 93.85(12)
C32 Ru1 P1 94.66(11)
C34 Ru1 P1 158.13(13)
C33 Ru1 P1 120.77(12)
C35 Ru1 P1 155.16(14)
C36 Ru1 P1 118.18(13)
C31 Ru1 Cl1 154.41(12)
C32 Ru1 Cl1 116.66(12)
C34 Ru1 Cl1 88.87(13)
C33 Ru1 Cl1 89.13(13)
C35 Ru1 Cl1 114.72(14)
C36 Ru1 Cl1 151.87(13)
P1 Ru1 Cl1 89.75(4)
C31 Ru1 Cl2 119.43(13)
C32 Ru1 Cl2 157.04(12)
C34 Ru1 Cl2 112.31(13)
C33 Ru1 Cl2 149.48(12)
C35 Ru1 Cl2 88.28(13)
C36 Ru1 Cl2 90.81(14)
P1 Ru1 Cl2 89.35(4)
Cl1 Ru1 Cl2 85.90(4)
C7 P1 C13 103.27(19)
C7 P1 C1 104.3(2)
C13 P1 C1 107.7(2)
C7 P1 Ru1 116.70(14)
C13 P1 Ru1 108.20(13)
C1 P1 Ru1 115.64(15)
F5 B1 C16 106.6(3)
F5 B1 C25 106.5(3)
C16 B1 C25 114.3(4)
F5 B1 C19 108.8(4)
C16 B1 C19 109.3(3)
C25 B1 C19 111.0(3)
C41 N1 C44 126.8(4)
C41 N1 C42 111.0(4)
C44 N1 C42 122.2(4)
C41 N2 C53 127.7(4)
C41 N2 C43 110.4(4)
C53 N2 C43 121.7(4)
C6 C1 C2 111.5(4)
C6 C1 P1 117.8(3)
C2 C1 P1 116.8(3)
C3 C2 C1 110.6(5)
C4 C3 C2 114.2(5)
C3 C4 C5 111.2(6)
C4 C5 C6 110.6(5)
C1 C6 C5 109.9(5)
C8 C7 C12 108.5(4)
C8 C7 P1 117.3(3)
C12 C7 P1 113.4(3)
C9 C8 C7 110.1(4)
C10 C9 C8 111.0(4)
C11 C10 C9 112.5(4)
C10 C11 C12 113.0(4)
C11 C12 C7 108.8(4)
C18 C13 C14 112.6(4)
C18 C13 P1 122.8(3)
C14 C13 P1 123.8(3)
F1 C14 C15 116.0(4)
F1 C14 C13 120.9(4)
C15 C14 C13 123.1(4)
F2 C15 C16 119.9(4)
F2 C15 C14 115.9(4)
C16 C15 C14 124.2(4)
C17 C16 C15 112.2(4)
C17 C16 B1 119.0(4)
C15 C16 B1 128.8(4)
F3 C17 C16 119.9(3)
F3 C17 C18 115.3(4)
C16 C17 C18 124.8(4)
F4 C18 C17 116.9(4)
F4 C18 C13 119.9(4)
C17 C18 C13 123.1(4)
C24 C19 C20 112.9(4)
C24 C19 B1 125.0(4)
C20 C19 B1 122.0(4)
F6 C20 C21 115.8(4)
F6 C20 C19 120.3(4)
C21 C20 C19 123.9(4)
F7 C21 C22 120.8(4)
F7 C21 C20 119.5(4)
C22 C21 C20 119.6(4)
F8 C22 C21 119.8(5)
F8 C22 C23 120.3(4)
C21 C22 C23 119.8(4)
F9 C23 C22 120.8(4)
F9 C23 C24 120.3(4)
C22 C23 C24 119.0(4)
F10 C24 C19 119.4(4)
F10 C24 C23 115.8(4)
C19 C24 C23 124.8(4)
C26 C25 C30 113.0(4)
C26 C25 B1 127.6(4)
C30 C25 B1 118.9(4)
F11 C26 C27 114.8(4)
F11 C26 C25 120.7(4)
C27 C26 C25 124.5(4)
F12 C27 C28 119.9(4)
F12 C27 C26 120.7(4)
C28 C27 C26 119.4(4)
F13 C28 C29 120.2(4)
F13 C28 C27 120.8(4)
C29 C28 C27 119.0(4)
F14 C29 C28 119.6(4)
F14 C29 C30 120.5(4)
C28 C29 C30 119.8(4)
F15 C30 C29 116.4(4)
F15 C30 C25 119.4(4)
C29 C30 C25 124.1(4)
C36 C31 C32 121.5(4)
C36 C31 Ru1 73.1(3)
C32 C31 Ru1 71.3(3)
C33 C32 C31 120.0(4)
C33 C32 Ru1 72.4(3)
C31 C32 Ru1 70.9(3)
C32 C33 C34 118.5(4)
C32 C33 C38 122.8(4)
C34 C33 C38 118.6(4)
C32 C33 Ru1 70.6(2)
C34 C33 Ru1 71.3(3)
C38 C33 Ru1 133.1(3)
C35 C34 C33 120.9(4)
C35 C34 Ru1 72.2(3)
C33 C34 Ru1 71.3(2)
C34 C35 C36 121.1(4)
C34 C35 Ru1 71.6(3)
C36 C35 Ru1 71.5(3)
C31 C36 C35 118.0(4)
C31 C36 C37 121.5(5)
C35 C36 C37 120.5(5)
C31 C36 Ru1 70.2(3)
C35 C36 Ru1 71.3(3)
C37 C36 Ru1 131.4(4)
C39 C38 C33 115.4(4)
C39 C38 C40 111.1(4)
C33 C38 C40 106.8(4)
N1 C41 N2 113.2(4)
N1 C42 C43 102.7(4)
N2 C43 C42 102.6(4)
C45 C44 C49 123.6(4)
C45 C44 N1 118.8(4)
C49 C44 N1 117.5(4)
C44 C45 C46 116.7(4)
C44 C45 C50 123.3(5)
C46 C45 C50 120.0(5)
C47 C46 C45 122.4(5)
C48 C47 C46 118.2(4)
C48 C47 C51 120.1(5)
C46 C47 C51 121.6(5)
C47 C48 C49 122.2(5)
C44 C49 C48 116.8(4)
C44 C49 C52 122.5(5)
C48 C49 C52 120.7(5)
C54 C53 C58 124.1(4)
C54 C53 N2 118.2(4)
C58 C53 N2 117.7(4)
C53 C54 C55 116.2(4)
C53 C54 C59 122.6(4)
C55 C54 C59 121.2(4)
C56 C55 C54 122.2(5)
C55 C56 C57 118.6(5)
C55 C56 C60 120.4(5)
C57 C56 C60 121.0(5)
C56 C57 C58 122.4(5)
C57 C58 C53 116.6(5)
C57 C58 C61 121.8(5)
C53 C58 C61 121.7(5)

loop_
_geom_bond_atom_site_label_1
_geom_bond_atom_site_label_2
_geom_bond_distance
Ru1 C31 2.197(5)
Ru1 C32 2.201(4)
Ru1 C34 2.225(4)
Ru1 C33 2.225(4)
Ru1 C35 2.232(5)
Ru1 C36 2.235(5)
Ru1 P1 2.3996(11)
Ru1 Cl1 2.4076(12)
Ru1 Cl2 2.4172(12)
P1 C7 1.847(5)
P1 C13 1.848(4)
P1 C1 1.853(4)
F1 C14 1.349(5)
F2 C15 1.358(5)
F3 C17 1.357(5)
F4 C18 1.352(5)
F5 B1 1.429(5)
F6 C20 1.349(5)
F7 C21 1.344(5)
F8 C22 1.344(5)
F9 C23 1.348(5)
F10 C24 1.361(5)
F11 C26 1.357(5)
F12 C27 1.342(5)
F13 C28 1.349(5)
F14 C29 1.354(5)
F15 C30 1.359(5)
B1 C16 1.647(6)
B1 C25 1.649(6)
B1 C19 1.655(6)
N1 C41 1.306(6)
N1 C44 1.445(6)
N1 C42 1.477(6)
N2 C41 1.311(6)
N2 C53 1.449(6)
N2 C43 1.486(6)
C1 C6 1.490(7)
C1 C2 1.534(6)
C2 C3 1.508(8)
C3 C4 1.474(9)
C4 C5 1.532(9)
C5 C6 1.571(7)
C7 C8 1.542(6)
C7 C12 1.544(6)
C8 C9 1.520(6)
C9 C10 1.519(7)
C10 C11 1.514(7)
C11 C12 1.524(7)
C13 C18 1.391(6)
C13 C14 1.392(6)
C14 C15 1.387(6)
C15 C16 1.382(6)
C16 C17 1.372(6)
C17 C18 1.382(6)
C19 C24 1.380(6)
C19 C20 1.391(6)
C20 C21 1.386(6)
C21 C22 1.354(7)
C22 C23 1.360(7)
C23 C24 1.384(6)
C25 C26 1.386(6)
C25 C30 1.393(6)
C26 C27 1.381(6)
C27 C28 1.369(7)
C28 C29 1.368(6)
C29 C30 1.375(6)
C31 C36 1.396(7)
C31 C32 1.425(6)
C32 C33 1.405(6)
C33 C34 1.427(6)
C33 C38 1.500(6)
C34 C35 1.387(7)
C35 C36 1.424(7)
C36 C37 1.498(7)
C38 C39 1.470(7)
C38 C40 1.556(7)
C42 C43 1.535(7)
C44 C45 1.381(7)
C44 C49 1.389(7)
C45 C46 1.389(6)
C45 C50 1.505(7)
C46 C47 1.383(7)
C47 C48 1.382(7)
C47 C51 1.513(7)
C48 C49 1.390(7)
C49 C52 1.495(7)
C53 C54 1.381(6)
C53 C58 1.387(7)
C54 C55 1.395(6)
C54 C59 1.500(6)
C55 C56 1.376(7)
C56 C57 1.379(7)
C56 C60 1.519(7)
C57 C58 1.379(7)
C58 C61 1.502(7)
